data_1563052
loop_
_publ_author_name
'Gulay, L.D.'
'Daszkiewicz, M.'
'Shemet, V.Ya.'

_publ_section_title
;
 Crystal structure of \\sim RCu3S3 and \\sim RCuTe2 (R=Gd--Lu) compounds
;
_journal_name_full 'Journal of Solid State Chemistry'
_journal_page_first 142
_journal_page_last 148
_journal_paper_doi 10.1016/j.jssc.2011.12.004
_journal_volume 186
_journal_year 2012
_chemical_formula_moiety 'Cu2 Lu0.67 S2'
_chemical_formula_sum 'Cu2 Lu0.67 S2'
_chemical_formula_weight 308.43
_space_group_IT_number 164
_space_group_name_Hall '-P 3 2"'
_space_group_name_H-M_alt 'P -3 m 1'
_symmetry_cell_setting hexagonal
_symmetry_space_group_name_Hall '-P 3 2"'
_symmetry_space_group_name_H-M 'P -3 m 1'
_atom_sites_solution_hydrogens .
_atom_sites_solution_primary direct
_atom_sites_solution_secondary difmap
_audit_creation_method SHELXL-97
_cell_angle_alpha 90.00
_cell_angle_beta 90.00
_cell_angle_gamma 120.00
_cell_formula_units_Z 1
_cell_length_a 3.8694(14)
_cell_length_b 3.8694(14)
_cell_length_c 6.3263(19)
_cell_measurement_reflns_used 97
_cell_measurement_temperature 295(2)
_cell_measurement_theta_max 27.75
_cell_measurement_theta_min 3.22
_cell_volume 82.03(5)
_computing_cell_refinement 'CrysAlis RED'
_computing_data_collection 'CrysAlis CCD (Oxford Diffraction, 2009)'
_computing_data_reduction 'CrysAlis RED'
_computing_structure_refinement 'SHELXL-97 (Sheldrick, 1997)'
_computing_structure_solution 'SHELXS-97 (Sheldrick, 1997)'
_diffrn_ambient_temperature 295(2)
_diffrn_detector_area_resol_mean '1024x1024 with blocks 2x2, 33.133pixel/mm'
_diffrn_measured_fraction_theta_full 0.990
_diffrn_measured_fraction_theta_max 0.990
_diffrn_measurement_device_type 'KUMA KM-4 with area CCD detector'
_diffrn_measurement_method \w-scan
_diffrn_radiation_monochromator graphite
_diffrn_radiation_source 'fine-focus sealed tube'
_diffrn_radiation_type MoK\a
_diffrn_radiation_wavelength 0.71073
_diffrn_reflns_av_R_equivalents 0.0315
_diffrn_reflns_av_sigmaI/netI 0.0149
_diffrn_reflns_limit_h_max 5
_diffrn_reflns_limit_h_min -5
_diffrn_reflns_limit_k_max 5
_diffrn_reflns_limit_k_min -5
_diffrn_reflns_limit_l_max 8
_diffrn_reflns_limit_l_min -8
_diffrn_reflns_number 1025
_diffrn_reflns_theta_full 27.75
_diffrn_reflns_theta_max 27.75
_diffrn_reflns_theta_min 3.22
_diffrn_standards_interval_count .
_diffrn_standards_interval_time .
_diffrn_standards_number 0
_exptl_absorpt_coefficient_mu 33.856
_exptl_absorpt_correction_T_max 0.315
_exptl_absorpt_correction_T_min 0.094
_exptl_absorpt_correction_type numerical
_exptl_absorpt_process_details 'CrysAlis (Oxford Diffraction, 2009)'
_exptl_crystal_colour red
_exptl_crystal_density_diffrn 6.244
_exptl_crystal_density_method 'not measured'
_exptl_crystal_description prism
_exptl_crystal_F_000 138
_exptl_crystal_size_max 0.10
_exptl_crystal_size_mid 0.05
_exptl_crystal_size_min 0.04
_refine_diff_density_max 1.343
_refine_diff_density_min -0.995
_refine_diff_density_rms 0.195
_refine_ls_extinction_coef 0.060(8)
_refine_ls_extinction_expression Fc^*^=kFc[1+0.001xFc^2^\l^3^/sin(2\q)]^-1/4^
_refine_ls_extinction_method SHELXL
_refine_ls_goodness_of_fit_ref 1.234
_refine_ls_hydrogen_treatment .
_refine_ls_matrix_type full
_refine_ls_number_parameters 10
_refine_ls_number_reflns 98
_refine_ls_number_restraints 0
_refine_ls_restrained_S_all 1.234
_refine_ls_R_factor_all 0.0195
_refine_ls_R_factor_gt 0.0191
_refine_ls_shift/su_max 0.001
_refine_ls_shift/su_mean 0.001
_refine_ls_structure_factor_coef Fsqd
_refine_ls_weighting_details 'calc w=1/[\s^2^(Fo^2^)+(0.0138P)^2^+0.5694P] where P=(Fo^2^+2Fc^2^)/3'
_refine_ls_weighting_scheme calc
_refine_ls_wR_factor_gt 0.0421
_refine_ls_wR_factor_ref 0.0422
_reflns_number_gt 97
_reflns_number_total 98
_reflns_threshold_expression >2sigma(I)
_cod_data_source_file JSSC-2012-186-142.CIF
_cod_data_source_block lu
_cod_database_code 1563052

loop_
_symmetry_equiv_pos_as_xyz
'x, y, z'
'-y, x-y, z'
'-x+y, -x, z'
'y, x, -z'
'x-y, -y, -z'
'-x, -x+y, -z'
'-x, -y, -z'
'y, -x+y, -z'
'x-y, x, -z'
'-y, -x, z'
'-x+y, y, z'
'x, x-y, z'

loop_
_atom_site_label
_atom_site_type_symbol
_atom_site_fract_x
_atom_site_fract_y
_atom_site_fract_z
_atom_site_U_iso_or_equiv
_atom_site_adp_type
_atom_site_occupancy
_atom_site_symmetry_multiplicity
_atom_site_calc_flag
_atom_site_refinement_flags
_atom_site_disorder_assembly
_atom_site_disorder_group
Lu Lu 0.0000 1.0000 0.0000 0.0101(4) Uani 0.67 12 d SP . .
Cu Cu 0.3333 0.6667 0.6279(2) 0.0220(4) Uani 1 6 d S . .
S S 0.3333 0.6667 0.2432(4) 0.0101(5) Uani 1 6 d S . .

loop_
_atom_site_aniso_label
_atom_site_aniso_U_11
_atom_site_aniso_U_22
_atom_site_aniso_U_33
_atom_site_aniso_U_23
_atom_site_aniso_U_13
_atom_site_aniso_U_12
Lu 0.0097(4) 0.0097(4) 0.0108(5) 0.000 0.000 0.0049(2)
Cu 0.0210(5) 0.0210(5) 0.0238(7) 0.000 0.000 0.0105(3)
S 0.0097(7) 0.0097(7) 0.0110(10) 0.000 0.000 0.0049(4)

loop_
_atom_type_symbol
_atom_type_description
_atom_type_scat_dispersion_real
_atom_type_scat_dispersion_imag
_atom_type_scat_source
S S 0.1246 0.1234 'International Tables Vol C Tables 4.2.6.8 and 6.1.1.4'
Cu Cu 0.3201 1.2651 'International Tables Vol C Tables 4.2.6.8 and 6.1.1.4'
Lu Lu -0.4720 5.8584 'International Tables Vol C Tables 4.2.6.8 and 6.1.1.4'

loop_
_geom_angle_atom_site_label_1
_geom_angle_atom_site_label_2
_geom_angle_atom_site_label_3
_geom_angle
_geom_angle_site_symmetry_1
_geom_angle_site_symmetry_3
S Lu S 180.00(8) 7_565 1_565
S Lu S 91.00(6) 7_565 7_575
S Lu S 89.00(6) 1_565 7_575
S Lu S 89.00(6) 7_565 .
S Lu S 91.00(6) 1_565 .
S Lu S 180.0 7_575 .
S Lu S 91.00(6) 7_565 7_675
S Lu S 89.00(6) 1_565 7_675
S Lu S 91.00(6) 7_575 7_675
S Lu S 89.00(6) . 7_675
S Lu S 89.00(6) 7_565 1_455
S Lu S 91.00(6) 1_565 1_455
S Lu S 89.00(6) 7_575 1_455
S Lu S 91.00(6) . 1_455
S Lu S 180.0 7_675 1_455
S Lu Cu 134.02(2) 7_565 7_676
S Lu Cu 45.98(2) 1_565 7_676
S Lu Cu 134.02(2) 7_575 7_676
S Lu Cu 45.98(2) . 7_676
S Lu Cu 81.06(5) 7_675 7_676
S Lu Cu 98.94(5) 1_455 7_676
S Lu Cu 45.98(2) 7_565 1_454
S Lu Cu 134.02(2) 1_565 1_454
S Lu Cu 45.98(2) 7_575 1_454
S Lu Cu 134.02(2) . 1_454
S Lu Cu 98.94(5) 7_675 1_454
S Lu Cu 81.06(5) 1_455 1_454
Cu Lu Cu 180.0 7_676 1_454
S Lu Cu 134.02(2) 7_565 7_576
S Lu Cu 45.98(2) 1_565 7_576
S Lu Cu 81.06(5) 7_575 7_576
S Lu Cu 98.94(5) . 7_576
S Lu Cu 134.02(2) 7_675 7_576
S Lu Cu 45.98(2) 1_455 7_576
Cu Lu Cu 73.19(3) 7_676 7_576
Cu Lu Cu 106.81(3) 1_454 7_576
S Lu Cu 45.98(2) 7_565 1_554
S Lu Cu 134.02(2) 1_565 1_554
S Lu Cu 98.94(5) 7_575 1_554
S Lu Cu 81.06(5) . 1_554
S Lu Cu 45.98(2) 7_675 1_554
S Lu Cu 134.02(2) 1_455 1_554
Cu Lu Cu 106.81(3) 7_676 1_554
Cu Lu Cu 73.19(3) 1_454 1_554
Cu Lu Cu 180.0 7_576 1_554
S Lu Cu 98.94(5) 7_565 1_564
S Lu Cu 81.06(5) 1_565 1_564
S Lu Cu 45.98(2) 7_575 1_564
S Lu Cu 134.02(2) . 1_564
S Lu Cu 45.98(2) 7_675 1_564
S Lu Cu 134.02(2) 1_455 1_564
Cu Lu Cu 106.81(3) 7_676 1_564
Cu Lu Cu 73.19(3) 1_454 1_564
Cu Lu Cu 106.81(3) 7_576 1_564
Cu Lu Cu 73.19(3) 1_554 1_564
S Lu Cu 81.06(5) 7_565 7_566
S Lu Cu 98.94(5) 1_565 7_566
S Lu Cu 134.02(2) 7_575 7_566
S Lu Cu 45.98(2) . 7_566
S Lu Cu 134.02(2) 7_675 7_566
S Lu Cu 45.98(2) 1_455 7_566
Cu Lu Cu 73.19(3) 7_676 7_566
Cu Lu Cu 106.81(3) 1_454 7_566
Cu Lu Cu 73.19(3) 7_576 7_566
Cu Lu Cu 106.81(3) 1_554 7_566
Cu Lu Cu 180.0 1_564 7_566
S Cu S 108.88(6) 7_676 7_566
S Cu S 108.88(6) 7_676 7_666
S Cu S 108.88(6) 7_566 7_666
S Cu S 110.06(6) 7_676 .
S Cu S 110.06(6) 7_566 .
S Cu S 110.06(6) 7_666 .
S Cu Cu 125.56(3) 7_676 7_566
S Cu Cu 55.97(6) 7_566 7_566
S Cu Cu 125.56(3) 7_666 7_566
S Cu Cu 54.09(5) . 7_566
S Cu Cu 55.97(6) 7_676 7_676
S Cu Cu 125.56(3) 7_566 7_676
S Cu Cu 125.56(3) 7_666 7_676
S Cu Cu 54.09(5) . 7_676
Cu Cu Cu 89.08(7) 7_566 7_676
S Cu Cu 125.56(3) 7_676 7_666
S Cu Cu 125.56(3) 7_566 7_666
S Cu Cu 55.97(6) 7_666 7_666
S Cu Cu 54.09(5) . 7_666
Cu Cu Cu 89.08(7) 7_566 7_666
Cu Cu Cu 89.08(7) 7_676 7_666
S Cu Lu 55.11(4) 7_676 1_656
S Cu Lu 113.44(7) 7_566 1_656
S Cu Lu 55.11(4) 7_666 1_656
S Cu Lu 136.50(2) . 1_656
Cu Cu Lu 169.41(6) 7_566 1_656
Cu Cu Lu 98.44(3) 7_676 1_656
Cu Cu Lu 98.44(3) 7_666 1_656
S Cu Lu 55.11(4) 7_676 1_556
S Cu Lu 55.11(4) 7_566 1_556
S Cu Lu 113.44(7) 7_666 1_556
S Cu Lu 136.50(2) . 1_556
Cu Cu Lu 98.44(3) 7_566 1_556
Cu Cu Lu 98.44(3) 7_676 1_556
Cu Cu Lu 169.41(6) 7_666 1_556
Lu Cu Lu 73.19(3) 1_656 1_556
S Cu Lu 113.44(7) 7_676 1_546
S Cu Lu 55.11(4) 7_566 1_546
S Cu Lu 55.11(4) 7_666 1_546
S Cu Lu 136.50(2) . 1_546
Cu Cu Lu 98.44(3) 7_566 1_546
Cu Cu Lu 169.41(6) 7_676 1_546
Cu Cu Lu 98.44(3) 7_666 1_546
Lu Cu Lu 73.19(3) 1_656 1_546
Lu Cu Lu 73.19(3) 1_556 1_546
Cu S Cu 108.88(6) 7_676 7_566
Cu S Cu 108.88(6) 7_676 7_666
Cu S Cu 108.88(6) 7_566 7_666
Cu S Cu 69.94(6) 7_676 .
Cu S Cu 69.94(6) 7_566 .
Cu S Cu 69.94(6) 7_666 .
Cu S Lu 165.50(10) 7_676 1_545
Cu S Lu 78.91(3) 7_566 1_545
Cu S Lu 78.91(3) 7_666 1_545
Cu S Lu 124.56(4) . 1_545
Cu S Lu 78.91(3) 7_676 .
Cu S Lu 78.91(3) 7_566 .
Cu S Lu 165.50(10) 7_666 .
Cu S Lu 124.56(4) . .
Lu S Lu 91.00(6) 1_545 .
Cu S Lu 78.91(3) 7_676 1_655
Cu S Lu 165.50(10) 7_566 1_655
Cu S Lu 78.91(3) 7_666 1_655
Cu S Lu 124.56(4) . 1_655
Lu S Lu 91.00(6) 1_545 1_655
Lu S Lu 91.00(6) . 1_655

loop_
_geom_bond_atom_site_label_1
_geom_bond_atom_site_label_2
_geom_bond_distance
_geom_bond_site_symmetry_2
Lu S 2.7126(15) 7_565
Lu S 2.7126(15) 1_565
Lu S 2.7126(15) 7_575
Lu S 2.7126(15) .
Lu S 2.7126(15) 7_675
Lu S 2.7126(15) 1_455
Lu Cu 3.2455(13) 7_676
Lu Cu 3.2455(13) 1_454
Lu Cu 3.2455(13) 7_576
Lu Cu 3.2455(13) 1_554
Lu Cu 3.2455(13) 1_564
Lu Cu 3.2455(13) 7_566
Cu S 2.3782(12) 7_676
Cu S 2.3782(12) 7_566
Cu S 2.3782(12) 7_666
Cu S 2.433(3) .
Cu Cu 2.7583(18) 7_566
Cu Cu 2.7583(18) 7_676
Cu Cu 2.7583(18) 7_666
Cu Lu 3.2455(13) 1_656
Cu Lu 3.2455(13) 1_556
Cu Lu 3.2455(13) 1_546
S Cu 2.3782(12) 7_676
S Cu 2.3782(12) 7_566
S Cu 2.3782(12) 7_666
S Lu 2.7126(15) 1_545
S Lu 2.7126(15) 1_655
